data_4315433
loop_
_publ_author_name
'Shu-Jian Chen'
'Jian Zhang'
'Xianghua Yu'
'Xianhui Bu'
'Xue-Tai Chen'
'Zi-Ling Xue'

_publ_section_title
;
 Formation of Aminoxy and Oxo Complexes from the Reaction of Nb(NMe2)5
 with O2 and the Crystal Structure of Nb(NEt2)5
;
_journal_name_full 'Inorganic Chemistry'
_journal_page_first 4017
_journal_page_last 4022
_journal_paper_doi 10.1021/ic901889m
_journal_volume 49
_journal_year 2010
_chemical_formula_moiety C20H50N5Nb
_chemical_formula_sum 'C20 H50 N5 Nb'
_chemical_formula_weight 453.56
_chemical_name_common 'pentakis(diethylamido) Niobium '
_chemical_name_systematic
; 
pentakis(diethylamido) Niobium 
;
_space_group_IT_number 1
_symmetry_cell_setting triclinic
_symmetry_space_group_name_Hall 'P 1'
_symmetry_space_group_name_H-M 'P 1'
_atom_sites_solution_hydrogens geom
_atom_sites_solution_primary direct
_atom_sites_solution_secondary difmap
_audit_creation_method SHELXL-97
_cell_angle_alpha 82.456(13)
_cell_angle_beta 83.912(13)
_cell_angle_gamma 65.483(12)
_cell_formula_units_Z 3
_cell_length_a 9.293(10)
_cell_length_b 10.103(11)
_cell_length_c 22.35(2)
_cell_measurement_temperature 173(2)
_cell_volume 1890(3)
_computing_cell_refinement 'SMART, Bruker (2000)'
_computing_data_collection 'SMART, Bruker (2000)'
_computing_data_reduction 'Bruker SAINT'
_computing_molecular_graphics 'SHELXTL, Bruker (2000)'
_computing_publication_material 'SHELXTL, Bruker (2000)'
_computing_structure_refinement 'SHELXL-97 (Sheldrick, 1997)'
_computing_structure_solution 'SHELXS-97 (Sheldrick, 1990)'
_diffrn_ambient_temperature 173(2)
_diffrn_measured_fraction_theta_full 0.927
_diffrn_measured_fraction_theta_max 0.927
_diffrn_measurement_device_type 'CCD area detector'
_diffrn_radiation_monochromator graphite
_diffrn_radiation_source 'fine-focus sealed tube'
_diffrn_radiation_type MoK\a
_diffrn_radiation_wavelength 0.71073
_diffrn_reflns_av_R_equivalents 0.0430
_diffrn_reflns_av_sigmaI/netI 0.0851
_diffrn_reflns_limit_h_max 12
_diffrn_reflns_limit_h_min -12
_diffrn_reflns_limit_k_max 12
_diffrn_reflns_limit_k_min -12
_diffrn_reflns_limit_l_max 28
_diffrn_reflns_limit_l_min -28
_diffrn_reflns_number 18123
_diffrn_reflns_theta_full 27.60
_diffrn_reflns_theta_max 27.60
_diffrn_reflns_theta_min 0.92
_exptl_absorpt_coefficient_mu 0.490
_exptl_absorpt_correction_type multi-scan
_exptl_absorpt_process_details 'SADABS, Bruker (2000)'
_exptl_crystal_colour Brown
_exptl_crystal_density_diffrn 1.196
_exptl_crystal_density_method 'not measured'
_exptl_crystal_F_000 738
_exptl_crystal_size_max 0.4
_exptl_crystal_size_mid 0.2
_exptl_crystal_size_min 0.1
_refine_diff_density_max 5.677
_refine_diff_density_min -1.390
_refine_diff_density_rms 0.214
_refine_ls_abs_structure_details 'Flack H D (1983), Acta Cryst. A39, 876-881'
_refine_ls_abs_structure_Flack 0.44(7)
_refine_ls_extinction_method none
_refine_ls_goodness_of_fit_ref 1.093
_refine_ls_hydrogen_treatment mixed
_refine_ls_matrix_type full
_refine_ls_number_parameters 734
_refine_ls_number_reflns 14213
_refine_ls_number_restraints 3
_refine_ls_restrained_S_all 1.093
_refine_ls_R_factor_all 0.0995
_refine_ls_R_factor_gt 0.0774
_refine_ls_shift/su_max 0.461
_refine_ls_shift/su_mean 0.040
_refine_ls_structure_factor_coef Fsqd
_refine_ls_weighting_details 'calc w=1/[\s^2^(Fo^2^)+(0.1394P)^2^+2.9529P] where P=(Fo^2^+2Fc^2^)/3'
_refine_ls_weighting_scheme calc
_refine_ls_wR_factor_gt 0.1973
_refine_ls_wR_factor_ref 0.2327
_reflns_number_gt 10643
_reflns_number_total 14213
_reflns_threshold_expression >2sigma(I)
_cod_data_source_file ic901889m_si_002_3.cif
_cod_data_source_block nemo2_p1
_cod_depositor_comments
;
The following automatic conversions were performed:

'_symmetry_cell_setting' value 'Triclinic' changed to 'triclinic'
according to the built-in table from CIF Core dictionary named
'cif_core.dic' version 2.4.1 from 2010-06-29.

Automatic conversion script
Id: cif_fix_values 1646 2011-03-28 12:23:43Z adriana 
;
_cod_database_code 4315433

loop_
_symmetry_equiv_pos_as_xyz
'x, y, z'

loop_
_atom_site_label
_atom_site_type_symbol
_atom_site_fract_x
_atom_site_fract_y
_atom_site_fract_z
_atom_site_U_iso_or_equiv
_atom_site_adp_type
_atom_site_occupancy
_atom_site_symmetry_multiplicity
_atom_site_calc_flag
_atom_site_refinement_flags
_atom_site_disorder_assembly
_atom_site_disorder_group
Nb1 Nb 0.80007(7) 0.15321(5) 0.11214(3) 0.0158(2) Uani 1 1 d . . .
Nb2 Nb 0.51141(17) 0.81724(15) 0.78548(6) 0.0168(2) Uani 1 1 d . . .
Nb3 Nb 0.20865(7) 0.47729(6) 0.45516(3) 0.0201(3) Uani 1 1 d . . .
N1 N 0.7201(12) 0.0730(14) 0.1940(5) 0.018(3) Uani 1 1 d . . .
N2 N 0.8873(16) 0.2254(13) 0.0308(5) 0.026(3) Uani 1 1 d . . .
N3 N 0.5873(12) 0.2147(12) 0.0847(5) 0.027(3) Uani 1 1 d . . .
N4 N 0.9706(16) -0.0479(17) 0.1031(5) 0.050(4) Uani 1 1 d . . .
N5 N 0.8529(16) 0.2971(17) 0.1504(5) 0.045(4) Uani 1 1 d . . .
N6 N 0.4357(12) 0.7339(15) 0.8666(6) 0.022(3) Uani 1 1 d . . .
N7 N 0.6035(15) 0.8910(14) 0.7050(5) 0.026(3) Uani 1 1 d . . .
N8 N 0.7309(9) 0.7591(9) 0.8160(3) 0.0252(17) Uani 1 1 d . . .
N9 N 0.3524(10) 1.0184(9) 0.7994(3) 0.0273(18) Uani 1 1 d . . .
N10 N 0.4662(9) 0.6799(8) 0.7478(3) 0.0234(16) Uani 1 1 d . . .
N11 N 0.1377(12) 0.3973(13) 0.5384(6) 0.019(3) Uani 1 1 d . . .
N12 N 0.2844(17) 0.5518(15) 0.3719(5) 0.032(3) Uani 1 1 d . . .
N13 N 0.4287(11) 0.4188(11) 0.4832(4) 0.017(2) Uani 1 1 d . . .
N14 N 0.0430(10) 0.6769(8) 0.4656(4) 0.015(2) Uani 1 1 d . . .
N15 N 0.1573(11) 0.3376(11) 0.4185(4) 0.019(2) Uani 1 1 d . . .
C1 C 0.5594(17) 0.110(2) 0.2207(6) 0.045(4) Uani 1 1 d . . .
H1A H 0.4843 0.1780 0.1923 0.054 Uiso 1 1 calc R . .
H1B H 0.5465 0.1591 0.2567 0.054 Uiso 1 1 calc R . .
C2 C 0.523(2) -0.025(2) 0.2373(8) 0.047(5) Uani 1 1 d . . .
H2A H 0.5570 -0.0849 0.2041 0.071 Uiso 1 1 calc R . .
H2B H 0.4109 0.0047 0.2456 0.071 Uiso 1 1 calc R . .
H2C H 0.5777 -0.0802 0.2724 0.071 Uiso 1 1 calc R . .
C3 C 0.8361(19) -0.008(2) 0.2377(7) 0.048(4) Uani 1 1 d . . .
H3A H 0.9402 -0.0354 0.2171 0.057 Uiso 1 1 calc R . .
H3B H 0.8231 -0.0972 0.2520 0.057 Uiso 1 1 calc R . .
C4 C 0.834(2) 0.069(2) 0.2943(8) 0.056(5) Uani 1 1 d . . .
H4A H 0.8219 0.1679 0.2818 0.084 Uiso 1 1 calc R . .
H4B H 0.9321 0.0171 0.3138 0.084 Uiso 1 1 calc R . .
H4C H 0.7476 0.0704 0.3220 0.084 Uiso 1 1 calc R . .
C5 C 0.9074(19) 0.1480(18) -0.0240(7) 0.041(4) Uani 1 1 d . . .
H5A H 0.8902 0.0598 -0.0115 0.049 Uiso 1 1 calc R . .
H5B H 1.0167 0.1179 -0.0396 0.049 Uiso 1 1 calc R . .
C6 C 0.801(2) 0.233(2) -0.0759(7) 0.039(4) Uani 1 1 d . . .
H6A H 0.6928 0.2490 -0.0635 0.058 Uiso 1 1 calc R . .
H6B H 0.8336 0.1768 -0.1103 0.058 Uiso 1 1 calc R . .
H6C H 0.8081 0.3247 -0.0865 0.058 Uiso 1 1 calc R . .
C7 C 0.8845(19) 0.3685(18) 0.0116(6) 0.040(4) Uani 1 1 d . . .
H7A H 0.8545 0.4250 0.0462 0.048 Uiso 1 1 calc R . .
H7B H 0.8040 0.4178 -0.0176 0.048 Uiso 1 1 calc R . .
C8 C 1.0415(17) 0.3660(16) -0.0167(6) 0.032(3) Uani 1 1 d . . .
H8A H 1.1258 0.2995 0.0078 0.048 Uiso 1 1 calc R . .
H8B H 1.0396 0.4623 -0.0192 0.048 Uiso 1 1 calc R . .
H8C H 1.0583 0.3345 -0.0565 0.048 Uiso 1 1 calc R . .
C9 C 0.506(2) 0.361(2) 0.0605(8) 0.058(5) Uani 1 1 d . . .
H9A H 0.4877 0.3600 0.0187 0.069 Uiso 1 1 calc R . .
H9B H 0.5772 0.4101 0.0600 0.069 Uiso 1 1 calc R . .
C10 C 0.3422(18) 0.4590(19) 0.0928(9) 0.037(4) Uani 1 1 d . . .
H10A H 0.2614 0.4299 0.0838 0.055 Uiso 1 1 calc R . .
H10B H 0.3140 0.5600 0.0785 0.055 Uiso 1 1 calc R . .
H10C H 0.3521 0.4460 0.1358 0.055 Uiso 1 1 calc R . .
C11 C 0.5017(15) 0.1196(17) 0.0816(6) 0.032(3) Uani 1 1 d . . .
H11A H 0.3982 0.1612 0.1025 0.038 Uiso 1 1 calc R . .
H11B H 0.5602 0.0237 0.1019 0.038 Uiso 1 1 calc R . .
C12 C 0.481(2) 0.104(2) 0.0132(8) 0.042(4) Uani 1 1 d . . .
H12A H 0.4355 0.1989 -0.0085 0.063 Uiso 1 1 calc R . .
H12B H 0.4119 0.0546 0.0126 0.063 Uiso 1 1 calc R . .
H12C H 0.5822 0.0478 -0.0057 0.063 Uiso 1 1 calc R . .
C13 C 0.9421(16) -0.1879(17) 0.1131(6) 0.037(3) Uani 1 1 d . . .
H13A H 1.0331 -0.2654 0.1317 0.045 Uiso 1 1 calc R . .
H13B H 0.8510 -0.1724 0.1413 0.045 Uiso 1 1 calc R . .
C14 C 0.9144(19) -0.237(2) 0.0570(7) 0.034(4) Uani 1 1 d . . .
H14A H 0.8033 -0.1928 0.0502 0.051 Uiso 1 1 calc R . .
H14B H 0.9500 -0.3417 0.0616 0.051 Uiso 1 1 calc R . .
H14C H 0.9720 -0.2091 0.0233 0.051 Uiso 1 1 calc R . .
C15 C 1.1297(15) -0.0785(16) 0.0795(6) 0.031(3) Uani 1 1 d . . .
H15A H 1.1623 -0.1543 0.0522 0.037 Uiso 1 1 calc R . .
H15B H 1.1334 0.0087 0.0567 0.037 Uiso 1 1 calc R . .
C16 C 1.237(2) -0.1250(19) 0.1268(8) 0.036(4) Uani 1 1 d . . .
H16A H 1.1974 -0.0559 0.1566 0.055 Uiso 1 1 calc R . .
H16B H 1.3388 -0.1311 0.1104 0.055 Uiso 1 1 calc R . .
H16C H 1.2460 -0.2193 0.1453 0.055 Uiso 1 1 calc R . .
C17 C 1.0150(18) 0.294(2) 0.1454(7) 0.052(5) Uani 1 1 d . . .
H17A H 1.0820 0.2220 0.1184 0.062 Uiso 1 1 calc R . .
H17B H 1.0105 0.3887 0.1281 0.062 Uiso 1 1 calc R . .
C18 C 1.084(2) 0.258(3) 0.2038(8) 0.062(6) Uani 1 1 d . . .
H18A H 1.0377 0.3423 0.2263 0.093 Uiso 1 1 calc R . .
H18B H 1.1961 0.2302 0.1981 0.093 Uiso 1 1 calc R . .
H18C H 1.0631 0.1791 0.2256 0.093 Uiso 1 1 calc R . .
C19 C 0.7278(15) 0.3992(18) 0.1887(7) 0.045(4) Uani 1 1 d . . .
H19A H 0.7680 0.3920 0.2279 0.055 Uiso 1 1 calc R . .
H19B H 0.6386 0.3717 0.1950 0.055 Uiso 1 1 calc R . .
C20 C 0.673(3) 0.554(2) 0.1607(11) 0.084(9) Uani 1 1 d . . .
H20A H 0.7481 0.5929 0.1670 0.127 Uiso 1 1 calc R . .
H20B H 0.5715 0.6122 0.1791 0.127 Uiso 1 1 calc R . .
H20C H 0.6638 0.5571 0.1181 0.127 Uiso 1 1 calc R . .
C21 C 0.4244(13) 0.5971(12) 0.8838(4) 0.032(2) Uani 1 1 d . . .
H21A H 0.4997 0.5432 0.9143 0.039 Uiso 1 1 calc R . .
H21B H 0.4563 0.5415 0.8488 0.039 Uiso 1 1 calc R . .
C22 C 0.253(3) 0.606(2) 0.9095(9) 0.065(7) Uani 1 1 d . . .
H22A H 0.2320 0.6364 0.9496 0.097 Uiso 1 1 calc R . .
H22B H 0.2511 0.5113 0.9106 0.097 Uiso 1 1 calc R . .
H22C H 0.1737 0.6750 0.8837 0.097 Uiso 1 1 calc R . .
C23 C 0.4072(14) 0.8143(12) 0.9230(4) 0.036(2) Uani 1 1 d . . .
H23A H 0.4125 0.9082 0.9114 0.043 Uiso 1 1 calc R . .
H23B H 0.3015 0.8324 0.9407 0.043 Uiso 1 1 calc R . .
C24 C 0.525(2) 0.7304(18) 0.9691(7) 0.039(4) Uani 1 1 d . . .
H24A H 0.5290 0.6331 0.9771 0.058 Uiso 1 1 calc R . .
H24B H 0.4934 0.7780 1.0057 0.058 Uiso 1 1 calc R . .
H24C H 0.6271 0.7260 0.9542 0.058 Uiso 1 1 calc R . .
C25 C 0.4841(13) 0.9800(11) 0.6609(4) 0.029(2) Uani 1 1 d . . .
H25A H 0.4853 1.0762 0.6525 0.034 Uiso 1 1 calc R . .
H25B H 0.3797 0.9919 0.6781 0.034 Uiso 1 1 calc R . .
C26 C 0.518(2) 0.907(2) 0.6007(8) 0.041(4) Uani 1 1 d . . .
H26A H 0.6114 0.9115 0.5799 0.062 Uiso 1 1 calc R . .
H26B H 0.4294 0.9574 0.5757 0.062 Uiso 1 1 calc R . .
H26C H 0.5327 0.8065 0.6095 0.062 Uiso 1 1 calc R . .
C27 C 0.7582(12) 0.8696(11) 0.6820(4) 0.029(2) Uani 1 1 d . . .
H27A H 0.7868 0.8096 0.6485 0.035 Uiso 1 1 calc R . .
H27B H 0.8317 0.8169 0.7133 0.035 Uiso 1 1 calc R . .
C28 C 0.775(2) 1.012(2) 0.6605(8) 0.051(5) Uani 1 1 d . . .
H28A H 0.7233 1.0526 0.6234 0.076 Uiso 1 1 calc R . .
H28B H 0.8854 0.9928 0.6541 0.076 Uiso 1 1 calc R . .
H28C H 0.7272 1.0793 0.6906 0.076 Uiso 1 1 calc R . .
C29 C 0.8163(12) 0.6001(10) 0.8377(4) 0.028(2) Uani 1 1 d . . .
H29A H 0.8510 0.5913 0.8780 0.034 Uiso 1 1 calc R . .
H29B H 0.7444 0.5520 0.8397 0.034 Uiso 1 1 calc R . .
C30 C 0.956(3) 0.527(2) 0.7960(9) 0.056(6) Uani 1 1 d . . .
H30A H 0.9323 0.5678 0.7552 0.083 Uiso 1 1 calc R . .
H30B H 0.9814 0.4240 0.7993 0.083 Uiso 1 1 calc R . .
H30C H 1.0455 0.5416 0.8069 0.083 Uiso 1 1 calc R . .
C31 C 0.8134(15) 0.8483(15) 0.8258(5) 0.042(3) Uani 1 1 d . . .
H31A H 0.7638 0.9432 0.8032 0.051 Uiso 1 1 calc R . .
H31B H 0.9218 0.8029 0.8095 0.051 Uiso 1 1 calc R . .
C32 C 0.816(3) 0.870(2) 0.8889(8) 0.056(5) Uani 1 1 d . . .
H32A H 0.7095 0.9211 0.9049 0.084 Uiso 1 1 calc R . .
H32B H 0.8759 0.9271 0.8914 0.084 Uiso 1 1 calc R . .
H32C H 0.8642 0.7772 0.9119 0.084 Uiso 1 1 calc R . .
C33 C 0.3820(14) 1.1506(11) 0.7879(5) 0.034(2) Uani 1 1 d . . .
H33A H 0.2925 1.2279 0.7684 0.041 Uiso 1 1 calc R . .
H33B H 0.4747 1.1323 0.7603 0.041 Uiso 1 1 calc R . .
C34 C 0.408(3) 1.202(2) 0.8455(9) 0.049(5) Uani 1 1 d . . .
H34A H 0.3079 1.2602 0.8642 0.074 Uiso 1 1 calc R . .
H34B H 0.4700 1.2584 0.8356 0.074 Uiso 1 1 calc R . .
H34C H 0.4637 1.1180 0.8728 0.074 Uiso 1 1 calc R . .
C35 C 0.1853(13) 1.0528(13) 0.8202(5) 0.036(2) Uani 1 1 d . . .
H35A H 0.1526 1.1265 0.8485 0.043 Uiso 1 1 calc R . .
H35B H 0.1788 0.9656 0.8420 0.043 Uiso 1 1 calc R . .
C36 C 0.0597(19) 1.1123(19) 0.7657(8) 0.034(4) Uani 1 1 d . . .
H36A H 0.0679 1.1964 0.7429 0.051 Uiso 1 1 calc R . .
H36B H -0.0464 1.1383 0.7831 0.051 Uiso 1 1 calc R . .
H36C H 0.0845 1.0366 0.7396 0.051 Uiso 1 1 calc R . .
C37 C 0.3085(11) 0.6808(11) 0.7485(4) 0.027(2) Uani 1 1 d . . .
H37A H 0.2444 0.7334 0.7819 0.032 Uiso 1 1 calc R . .
H37B H 0.3181 0.5808 0.7561 0.032 Uiso 1 1 calc R . .
C38 C 0.215(2) 0.754(2) 0.6868(8) 0.054(5) Uani 1 1 d . . .
H38A H 0.2068 0.8526 0.6781 0.081 Uiso 1 1 calc R . .
H38B H 0.1115 0.7543 0.6920 0.081 Uiso 1 1 calc R . .
H38C H 0.2733 0.6983 0.6538 0.081 Uiso 1 1 calc R . .
C39 C 0.5848(13) 0.5772(10) 0.7108(4) 0.031(2) Uani 1 1 d . . .
H39A H 0.6803 0.5948 0.7084 0.037 Uiso 1 1 calc R . .
H39B H 0.5482 0.5956 0.6702 0.037 Uiso 1 1 calc R . .
C40 C 0.6273(19) 0.4155(18) 0.7328(7) 0.031(3) Uani 1 1 d . . .
H40A H 0.6322 0.4018 0.7759 0.047 Uiso 1 1 calc R . .
H40B H 0.7283 0.3565 0.7145 0.047 Uiso 1 1 calc R . .
H40C H 0.5479 0.3873 0.7215 0.047 Uiso 1 1 calc R . .
C41 C 0.1267(16) 0.2582(13) 0.5554(6) 0.030(3) Uani 1 1 d . . .
H41A H 0.2055 0.2021 0.5845 0.036 Uiso 1 1 calc R . .
H41B H 0.1539 0.2050 0.5198 0.036 Uiso 1 1 calc R . .
C42 C -0.040(3) 0.266(3) 0.5833(11) 0.107(11) Uani 1 1 d . . .
H42A H -0.0410 0.2586 0.6266 0.161 Uiso 1 1 calc R . .
H42B H -0.0576 0.1859 0.5714 0.161 Uiso 1 1 calc R . .
H42C H -0.1216 0.3565 0.5689 0.161 Uiso 1 1 calc R . .
C43 C 0.1047(16) 0.4825(13) 0.5906(5) 0.026(3) Uani 1 1 d . . .
H43A H -0.0016 0.5006 0.6075 0.031 Uiso 1 1 calc R . .
H43B H 0.1080 0.5764 0.5768 0.031 Uiso 1 1 calc R . .
C44 C 0.222(2) 0.4067(18) 0.6404(7) 0.037(4) Uani 1 1 d . . .
H44A H 0.1999 0.3274 0.6616 0.056 Uiso 1 1 calc R . .
H44B H 0.2103 0.4757 0.6682 0.056 Uiso 1 1 calc R . .
H44C H 0.3278 0.3697 0.6226 0.056 Uiso 1 1 calc R . .
C45 C 0.4458(14) 0.5182(13) 0.3459(6) 0.024(3) Uani 1 1 d . . .
H45A H 0.4637 0.4607 0.3122 0.029 Uiso 1 1 calc R . .
H45B H 0.5196 0.4579 0.3761 0.029 Uiso 1 1 calc R . .
C46 C 0.485(2) 0.652(2) 0.3234(8) 0.050(5) Uani 1 1 d . . .
H46A H 0.4083 0.7166 0.2955 0.074 Uiso 1 1 calc R . .
H46B H 0.5887 0.6197 0.3035 0.074 Uiso 1 1 calc R . .
H46C H 0.4816 0.7031 0.3572 0.074 Uiso 1 1 calc R . .
C47 C 0.1638(16) 0.6458(14) 0.3282(5) 0.027(3) Uani 1 1 d . . .
H47A H 0.1730 0.7384 0.3180 0.032 Uiso 1 1 calc R . .
H47B H 0.0585 0.6655 0.3466 0.032 Uiso 1 1 calc R . .
C48 C 0.187(3) 0.570(2) 0.2698(8) 0.050(5) Uani 1 1 d . . .
H48A H 0.2980 0.5163 0.2605 0.075 Uiso 1 1 calc R . .
H48B H 0.1417 0.6421 0.2369 0.075 Uiso 1 1 calc R . .
H48C H 0.1354 0.5036 0.2758 0.075 Uiso 1 1 calc R . .
C49 C 0.5143(12) 0.2631(11) 0.5072(4) 0.020(2) Uani 1 1 d . . .
H49A H 0.5367 0.2594 0.5490 0.024 Uiso 1 1 calc R . .
H49B H 0.4463 0.2120 0.5065 0.024 Uiso 1 1 calc R . .
C50 C 0.665(2) 0.187(2) 0.4720(10) 0.056(6) Uani 1 1 d . . .
H50A H 0.6473 0.1366 0.4420 0.084 Uiso 1 1 calc R . .
H50B H 0.7423 0.1181 0.4987 0.084 Uiso 1 1 calc R . .
H50C H 0.7039 0.2575 0.4525 0.084 Uiso 1 1 calc R . .
C51 C 0.5165(17) 0.5088(16) 0.4855(6) 0.033(3) Uani 1 1 d . . .
H51A H 0.4637 0.6025 0.4625 0.039 Uiso 1 1 calc R . .
H51B H 0.6221 0.4613 0.4669 0.039 Uiso 1 1 calc R . .
C52 C 0.529(2) 0.533(2) 0.5477(8) 0.058(6) Uani 1 1 d . . .
H52A H 0.4297 0.5502 0.5702 0.087 Uiso 1 1 calc R . .
H52B H 0.5542 0.6157 0.5474 0.087 Uiso 1 1 calc R . .
H52C H 0.6107 0.4476 0.5664 0.087 Uiso 1 1 calc R . .
C53 C 0.0717(17) 0.8085(13) 0.4525(6) 0.030(3) Uani 1 1 d . . .
H53A H -0.0186 0.8850 0.4331 0.036 Uiso 1 1 calc R . .
H53B H 0.1636 0.7896 0.4245 0.036 Uiso 1 1 calc R . .
C54 C 0.100(2) 0.863(2) 0.5111(10) 0.054(5) Uani 1 1 d . . .
H54A H 0.0115 0.8790 0.5396 0.081 Uiso 1 1 calc R . .
H54B H 0.1128 0.9536 0.5006 0.081 Uiso 1 1 calc R . .
H54C H 0.1946 0.7914 0.5288 0.081 Uiso 1 1 calc R . .
C55 C -0.1215(14) 0.7077(16) 0.4855(7) 0.032(3) Uani 1 1 d . . .
H55A H -0.1565 0.7801 0.5144 0.038 Uiso 1 1 calc R . .
H55B H -0.1270 0.6191 0.5062 0.038 Uiso 1 1 calc R . .
C56 C -0.2401(19) 0.766(2) 0.4320(9) 0.047(5) Uani 1 1 d . . .
H56A H -0.2250 0.8453 0.4078 0.071 Uiso 1 1 calc R . .
H56B H -0.3473 0.7990 0.4487 0.071 Uiso 1 1 calc R . .
H56C H -0.2192 0.6882 0.4074 0.071 Uiso 1 1 calc R . .
C57 C 0.0062(13) 0.3263(13) 0.4208(6) 0.026(3) Uani 1 1 d . . .
H57A H -0.0631 0.3881 0.4509 0.031 Uiso 1 1 calc R . .
H57B H 0.0237 0.2264 0.4354 0.031 Uiso 1 1 calc R . .
C58 C -0.085(2) 0.367(2) 0.3616(8) 0.058(5) Uani 1 1 d . . .
H58A H -0.1085 0.4668 0.3470 0.087 Uiso 1 1 calc R . .
H58B H -0.1826 0.3541 0.3700 0.087 Uiso 1 1 calc R . .
H58C H -0.0213 0.3043 0.3315 0.087 Uiso 1 1 calc R . .
C59 C 0.2785(13) 0.2325(12) 0.3803(5) 0.022(2) Uani 1 1 d . . .
H59A H 0.3726 0.2526 0.3767 0.026 Uiso 1 1 calc R . .
H59B H 0.2397 0.2499 0.3402 0.026 Uiso 1 1 calc R . .
C60 C 0.327(2) 0.0684(17) 0.4023(7) 0.034(3) Uani 1 1 d . . .
H60A H 0.3660 0.0490 0.4421 0.051 Uiso 1 1 calc R . .
H60B H 0.4093 0.0099 0.3751 0.051 Uiso 1 1 calc R . .
H60C H 0.2372 0.0447 0.4033 0.051 Uiso 1 1 calc R . .

loop_
_atom_site_aniso_label
_atom_site_aniso_U_11
_atom_site_aniso_U_22
_atom_site_aniso_U_33
_atom_site_aniso_U_23
_atom_site_aniso_U_13
_atom_site_aniso_U_12
Nb1 0.0187(5) 0.0144(5) 0.0157(5) -0.0013(4) 0.0015(4) -0.0087(4)
Nb2 0.0151(4) 0.0099(3) 0.0166(3) 0.0032(2) 0.0067(2) 0.0006(2)
Nb3 0.0344(6) 0.0158(6) 0.0116(5) -0.0025(4) 0.0051(4) -0.0127(5)
N1 0.005(4) 0.023(6) 0.028(6) -0.001(4) -0.008(4) -0.005(4)
N2 0.056(8) 0.014(6) 0.012(5) -0.001(4) 0.011(5) -0.020(6)
N3 0.021(5) 0.019(6) 0.042(6) -0.002(5) -0.022(4) -0.003(5)
N4 0.062(8) 0.095(11) 0.025(6) 0.005(6) 0.005(5) -0.068(8)
N5 0.054(8) 0.076(10) 0.034(6) -0.028(6) 0.008(6) -0.052(8)
N6 0.002(4) 0.020(5) 0.031(5) 0.005(4) 0.003(3) 0.005(4)
N7 0.037(7) 0.018(6) 0.020(5) -0.004(4) 0.013(4) -0.010(5)
N8 0.024(4) 0.022(4) 0.029(4) -0.010(3) 0.012(3) -0.009(3)
N9 0.034(5) 0.023(4) 0.024(4) 0.001(3) -0.003(3) -0.011(4)
N10 0.023(4) 0.018(4) 0.027(4) -0.005(3) 0.013(3) -0.009(3)
N11 0.009(4) 0.013(5) 0.028(6) 0.005(4) -0.002(4) 0.002(4)
N12 0.066(8) 0.027(6) 0.008(5) 0.001(4) 0.013(4) -0.030(6)
N13 0.022(4) 0.015(5) 0.016(4) 0.004(4) 0.006(3) -0.013(4)
N14 0.014(4) -0.005(3) 0.020(4) -0.006(3) 0.008(3) 0.012(3)
N15 0.013(4) 0.021(5) 0.019(4) 0.002(4) 0.006(3) -0.006(4)
C1 0.040(8) 0.074(12) 0.024(7) -0.012(7) 0.017(6) -0.028(9)
C2 0.031(8) 0.057(10) 0.051(9) 0.027(8) 0.001(6) -0.024(8)
C3 0.036(8) 0.057(11) 0.027(8) 0.008(7) -0.008(6) 0.000(8)
C4 0.050(10) 0.062(12) 0.033(8) 0.009(8) -0.006(7) -0.003(9)
C5 0.047(9) 0.043(9) 0.034(8) 0.006(7) 0.002(6) -0.023(8)
C6 0.052(9) 0.047(10) 0.021(7) -0.007(6) -0.003(6) -0.022(8)
C7 0.046(8) 0.055(10) 0.028(7) 0.002(7) 0.012(6) -0.035(8)
C8 0.035(7) 0.044(8) 0.035(6) 0.004(5) -0.006(5) -0.035(7)
C9 0.053(10) 0.084(13) 0.062(10) -0.019(9) -0.012(8) -0.049(10)
C10 0.017(6) 0.025(7) 0.059(10) -0.001(7) -0.004(6) 0.001(6)
C11 0.023(6) 0.041(8) 0.039(7) -0.021(6) 0.007(5) -0.016(6)
C12 0.036(8) 0.049(10) 0.048(8) -0.027(7) -0.010(6) -0.015(8)
C13 0.027(7) 0.047(9) 0.037(8) -0.003(7) 0.005(6) -0.016(7)
C14 0.039(9) 0.045(10) 0.030(8) -0.002(7) -0.004(6) -0.028(8)
C15 0.031(7) 0.028(8) 0.027(7) 0.008(6) 0.000(5) -0.007(6)
C16 0.035(9) 0.032(8) 0.038(7) 0.004(6) -0.007(6) -0.010(7)
C17 0.044(9) 0.099(14) 0.031(7) -0.013(8) 0.000(6) -0.046(10)
C18 0.029(9) 0.115(18) 0.053(11) -0.027(11) 0.001(7) -0.036(11)
C19 0.020(6) 0.062(11) 0.068(10) -0.020(8) -0.012(6) -0.024(7)
C20 0.12(2) 0.027(9) 0.073(14) -0.004(9) 0.027(14) -0.002(12)
C21 0.042(6) 0.032(5) 0.032(5) -0.005(4) -0.003(4) -0.023(5)
C22 0.081(14) 0.077(14) 0.063(12) -0.033(10) 0.044(10) -0.061(13)
C23 0.051(7) 0.027(5) 0.031(5) -0.003(4) -0.001(4) -0.017(5)
C24 0.053(9) 0.026(7) 0.030(7) 0.008(5) -0.008(6) -0.011(6)
C25 0.045(6) 0.027(5) 0.017(4) -0.002(4) 0.005(4) -0.019(5)
C26 0.061(10) 0.038(9) 0.036(8) -0.003(6) 0.006(7) -0.035(8)
C27 0.032(6) 0.033(5) 0.026(4) -0.005(4) 0.003(4) -0.019(5)
C28 0.059(11) 0.049(9) 0.045(9) 0.014(7) 0.011(8) -0.030(9)
C29 0.032(6) 0.023(5) 0.025(4) -0.003(4) -0.007(4) -0.006(4)
C30 0.064(12) 0.048(11) 0.049(9) -0.008(8) 0.027(8) -0.022(10)
C31 0.049(8) 0.054(8) 0.044(6) -0.001(5) -0.002(5) -0.043(7)
C32 0.080(13) 0.063(11) 0.053(9) -0.027(8) 0.016(8) -0.056(11)
C33 0.043(6) 0.020(5) 0.038(5) 0.001(4) -0.001(4) -0.013(5)
C34 0.064(11) 0.024(8) 0.058(10) -0.013(7) -0.001(8) -0.014(7)
C35 0.034(6) 0.042(6) 0.038(5) -0.013(5) 0.008(4) -0.021(5)
C36 0.019(6) 0.024(7) 0.042(8) 0.001(6) -0.004(5) 0.007(6)
C37 0.020(5) 0.020(5) 0.040(5) -0.012(4) 0.002(4) -0.006(4)
C38 0.049(9) 0.083(13) 0.052(8) -0.038(8) 0.002(7) -0.039(10)
C39 0.043(6) 0.019(5) 0.035(5) -0.014(4) 0.016(4) -0.017(4)
C40 0.038(7) 0.023(7) 0.032(6) -0.002(5) 0.011(5) -0.015(6)
C41 0.040(7) 0.009(5) 0.038(7) -0.007(5) 0.012(6) -0.008(6)
C42 0.12(2) 0.10(2) 0.108(18) -0.012(15) 0.079(15) -0.073(18)
C43 0.045(7) 0.014(6) 0.008(5) -0.008(5) 0.006(5) -0.003(6)
C44 0.057(9) 0.027(8) 0.024(7) 0.005(6) 0.004(6) -0.017(7)
C45 0.023(6) 0.019(6) 0.028(6) 0.002(5) 0.003(5) -0.009(5)
C46 0.068(11) 0.063(12) 0.036(7) -0.006(7) 0.010(7) -0.048(10)
C47 0.037(7) 0.026(7) 0.017(6) 0.003(5) 0.001(5) -0.015(6)
C48 0.083(13) 0.053(11) 0.025(8) 0.004(7) -0.018(7) -0.038(10)
C49 0.025(5) 0.007(4) 0.014(4) 0.012(4) 0.003(4) 0.003(4)
C50 0.071(12) 0.032(9) 0.053(10) -0.006(8) 0.020(9) -0.014(9)
C51 0.046(8) 0.040(8) 0.024(6) 0.009(6) -0.011(5) -0.031(7)
C52 0.060(11) 0.074(14) 0.052(10) -0.022(9) -0.004(8) -0.033(11)
C53 0.057(8) 0.006(5) 0.024(6) -0.005(4) 0.010(5) -0.013(5)
C54 0.075(13) 0.024(9) 0.058(12) -0.012(8) 0.008(9) -0.016(9)
C55 0.018(6) 0.025(7) 0.040(8) -0.003(6) 0.012(5) 0.001(6)
C56 0.018(6) 0.056(10) 0.053(9) 0.017(7) -0.018(6) -0.004(7)
C57 0.021(5) 0.025(6) 0.044(7) -0.014(5) 0.016(5) -0.023(5)
C58 0.073(12) 0.089(14) 0.039(9) -0.021(9) -0.006(8) -0.054(12)
C59 0.025(5) 0.014(5) 0.021(5) -0.003(4) 0.013(4) -0.007(5)
C60 0.054(9) 0.023(7) 0.030(6) -0.008(5) 0.007(6) -0.023(7)

loop_
_atom_type_symbol
_atom_type_description
_atom_type_scat_dispersion_real
_atom_type_scat_dispersion_imag
_atom_type_scat_source
C C 0.0033 0.0016 'International Tables Vol C Tables 4.2.6.8 and 6.1.1.4'
H H 0.0000 0.0000 'International Tables Vol C Tables 4.2.6.8 and 6.1.1.4'
N N 0.0061 0.0033 'International Tables Vol C Tables 4.2.6.8 and 6.1.1.4'
Nb Nb -2.0727 0.6215 'International Tables Vol C Tables 4.2.6.8 and 6.1.1.4'

loop_
_geom_angle_atom_site_label_1
_geom_angle_atom_site_label_2
_geom_angle_atom_site_label_3
_geom_angle
_geom_angle_site_symmetry_1
_geom_angle_site_symmetry_3
_geom_angle_publ_flag
N3 Nb1 N5 119.0(5) . . ?
N3 Nb1 N4 122.5(5) . . ?
N5 Nb1 N4 118.5(5) . . ?
N3 Nb1 N2 94.3(5) . . ?
N5 Nb1 N2 86.5(5) . . ?
N4 Nb1 N2 88.5(5) . . ?
N3 Nb1 N1 87.2(5) . . ?
N5 Nb1 N1 94.1(5) . . ?
N4 Nb1 N1 89.3(5) . . ?
N2 Nb1 N1 177.8(6) . . ?
N10 Nb2 N9 123.8(4) . . ?
N10 Nb2 N8 120.1(3) . . ?
N9 Nb2 N8 116.2(3) . . ?
N10 Nb2 N6 86.6(5) . . ?
N9 Nb2 N6 90.6(4) . . ?
N8 Nb2 N6 91.6(4) . . ?
N10 Nb2 N7 93.6(4) . . ?
N9 Nb2 N7 92.5(4) . . ?
N8 Nb2 N7 84.9(4) . . ?
N6 Nb2 N7 176.1(6) . . ?
N15 Nb3 N14 119.8(4) . . ?
N15 Nb3 N13 120.3(4) . . ?
N14 Nb3 N13 119.9(4) . . ?
N15 Nb3 N12 91.9(5) . . ?
N14 Nb3 N12 90.6(5) . . ?
N13 Nb3 N12 88.1(5) . . ?
N15 Nb3 N11 87.4(5) . . ?
N14 Nb3 N11 90.9(4) . . ?
N13 Nb3 N11 91.1(4) . . ?
N12 Nb3 N11 178.5(6) . . ?
C3 N1 C1 111.3(12) . . ?
C3 N1 Nb1 117.1(9) . . ?
C1 N1 Nb1 130.2(9) . . ?
C7 N2 C5 108.4(11) . . ?
C7 N2 Nb1 128.7(9) . . ?
C5 N2 Nb1 119.5(10) . . ?
C9 N3 C11 114.4(10) . . ?
C9 N3 Nb1 118.7(9) . . ?
C11 N3 Nb1 126.7(8) . . ?
C15 N4 C13 110.5(13) . . ?
C15 N4 Nb1 125.0(10) . . ?
C13 N4 Nb1 124.1(9) . . ?
C19 N5 C17 119.7(12) . . ?
C19 N5 Nb1 117.8(9) . . ?
C17 N5 Nb1 122.3(11) . . ?
C21 N6 C23 108.9(10) . . ?
C21 N6 Nb2 131.2(10) . . ?
C23 N6 Nb2 119.3(9) . . ?
C27 N7 C25 111.7(10) . . ?
C27 N7 Nb2 133.7(9) . . ?
C25 N7 Nb2 114.5(8) . . ?
C31 N8 C29 113.7(9) . . ?
C31 N8 Nb2 130.6(7) . . ?
C29 N8 Nb2 115.4(6) . . ?
C33 N9 C35 111.1(8) . . ?
C33 N9 Nb2 125.1(7) . . ?
C35 N9 Nb2 123.7(7) . . ?
C39 N10 C37 114.7(8) . . ?
C39 N10 Nb2 121.2(6) . . ?
C37 N10 Nb2 123.8(6) . . ?
C41 N11 C43 111.7(11) . . ?
C41 N11 Nb3 129.0(10) . . ?
C43 N11 Nb3 119.1(9) . . ?
C45 N12 C47 111.5(10) . . ?
C45 N12 Nb3 129.5(10) . . ?
C47 N12 Nb3 118.8(9) . . ?
C51 N13 C49 113.9(10) . . ?
C51 N13 Nb3 129.3(8) . . ?
C49 N13 Nb3 116.8(7) . . ?
C53 N14 C55 112.4(9) . . ?
C53 N14 Nb3 123.6(8) . . ?
C55 N14 Nb3 124.0(8) . . ?
C57 N15 C59 112.0(10) . . ?
C57 N15 Nb3 128.2(8) . . ?
C59 N15 Nb3 119.7(7) . . ?
N1 C1 C2 111.9(14) . . ?
N1 C3 C4 117.7(14) . . ?
N2 C5 C6 117.2(14) . . ?
N2 C7 C8 113.9(13) . . ?
N3 C9 C10 118.4(15) . . ?
N3 C11 C12 111.4(12) . . ?
C14 C13 N4 114.5(13) . . ?
C16 C15 N4 111.3(12) . . ?
C18 C17 N5 111.7(13) . . ?
N5 C19 C20 111.8(15) . . ?
N6 C21 C22 116.0(12) . . ?
C24 C23 N6 112.5(11) . . ?
N7 C25 C26 111.2(11) . . ?
N7 C27 C28 113.0(12) . . ?
C30 C29 N8 110.8(11) . . ?
N8 C31 C32 114.9(10) . . ?
N9 C33 C34 112.7(11) . . ?
N9 C35 C36 114.7(10) . . ?
N10 C37 C38 115.2(10) . . ?
N10 C39 C40 115.3(9) . . ?
N11 C41 C42 116.1(13) . . ?
N11 C43 C44 113.5(11) . . ?
N12 C45 C46 115.7(12) . . ?
N12 C47 C48 110.7(12) . . ?
C50 C49 N13 112.7(11) . . ?
N13 C51 C52 111.8(13) . . ?
N14 C53 C54 112.4(12) . . ?
N14 C55 C56 114.0(12) . . ?
N15 C57 C58 118.9(11) . . ?
N15 C59 C60 116.3(9) . . ?

loop_
_geom_bond_atom_site_label_1
_geom_bond_atom_site_label_2
_geom_bond_distance
_geom_bond_site_symmetry_2
_geom_bond_publ_flag
Nb1 N3 1.952(9) . ?
Nb1 N5 2.023(12) . ?
Nb1 N4 2.012(16) . ?
Nb1 N2 2.079(11) . ?
Nb1 N1 2.092(12) . ?
Nb2 N10 1.917(8) . ?
Nb2 N9 1.996(8) . ?
Nb2 N8 2.041(9) . ?
Nb2 N6 2.077(13) . ?
Nb2 N7 2.092(12) . ?
Nb3 N15 1.958(11) . ?
Nb3 N14 1.990(7) . ?
Nb3 N13 2.024(9) . ?
Nb3 N12 2.078(11) . ?
Nb3 N11 2.082(12) . ?
N1 C3 1.439(17) . ?
N1 C1 1.460(16) . ?
N2 C7 1.444(19) . ?
N2 C5 1.493(19) . ?
N3 C9 1.42(2) . ?
N3 C11 1.492(16) . ?
N4 C15 1.434(17) . ?
N4 C13 1.53(2) . ?
N5 C19 1.47(2) . ?
N5 C17 1.486(18) . ?
N6 C21 1.428(17) . ?
N6 C23 1.531(17) . ?
N7 C27 1.411(15) . ?
N7 C25 1.476(17) . ?
N8 C31 1.452(13) . ?
N8 C29 1.505(12) . ?
N9 C33 1.458(13) . ?
N9 C35 1.480(13) . ?
N10 C39 1.435(11) . ?
N10 C37 1.460(12) . ?
N11 C41 1.450(18) . ?
N11 C43 1.472(17) . ?
N12 C45 1.466(17) . ?
N12 C47 1.490(18) . ?
N13 C51 1.461(15) . ?
N13 C49 1.491(13) . ?
N14 C53 1.450(14) . ?
N14 C55 1.460(14) . ?
N15 C57 1.451(14) . ?
N15 C59 1.472(14) . ?
C1 C2 1.54(2) . ?
C3 C4 1.57(3) . ?
C5 C6 1.53(2) . ?
C7 C8 1.518(19) . ?
C9 C10 1.59(2) . ?
C11 C12 1.599(19) . ?
C13 C14 1.49(2) . ?
C15 C16 1.43(2) . ?
C17 C18 1.45(2) . ?
C19 C20 1.50(3) . ?
C21 C22 1.61(2) . ?
C23 C24 1.49(2) . ?
C25 C26 1.561(19) . ?
C27 C28 1.52(2) . ?
C29 C30 1.49(2) . ?
C31 C32 1.46(2) . ?
C33 C34 1.53(2) . ?
C35 C36 1.654(19) . ?
C37 C38 1.63(2) . ?
C39 C40 1.536(18) . ?
C41 C42 1.58(2) . ?
C43 C44 1.53(2) . ?
C45 C46 1.55(2) . ?
C47 C48 1.55(2) . ?
C49 C50 1.49(2) . ?
C51 C52 1.47(2) . ?
C53 C54 1.58(2) . ?
C55 C56 1.60(2) . ?
C57 C58 1.57(2) . ?
C59 C60 1.551(18) . ?
